data_1515977
loop_
_publ_author_name
'Jhuo, Dai-Huei'
'Hong, Bor-Cherng'
'Chang, Chun-Wei'
'Lee, Gene-Hsiang'

_publ_section_title
;
 One-pot organocatalytic enantioselective Michael-Michael-aldol-Henry
 reaction cascade. A facile entry to the steroid system with six
 contiguous stereogenic centers.
;
_journal_issue 10
_journal_name_full 'Organic letters'
_journal_page_first 2724
_journal_page_last 2727
_journal_paper_doi 10.1021/ol501011t
_journal_volume 16
_journal_year 2014
_chemical_absolute_configuration ad
_chemical_formula_sum 'C18 H23 N O5'
_chemical_formula_weight 333.37
_chemical_name_systematic
; 
 ? 
;
_space_group_IT_number 19
_symmetry_cell_setting orthorhombic
_symmetry_space_group_name_Hall 'P 2ac 2ab'
_symmetry_space_group_name_H-M 'P 21 21 21'
_atom_sites_solution_hydrogens geom
_atom_sites_solution_primary direct
_atom_sites_solution_secondary difmap
_audit_creation_method SHELXL-97
_cell_angle_alpha 90.00
_cell_angle_beta 90.00
_cell_angle_gamma 90.00
_cell_formula_units_Z 4
_cell_length_a 8.9976(5)
_cell_length_b 10.8156(6)
_cell_length_c 16.5526(9)
_cell_measurement_reflns_used 3608
_cell_measurement_temperature 150(2)
_cell_measurement_theta_max 21.08
_cell_measurement_theta_min 2.25
_cell_volume 1610.81(15)
_computing_cell_refinement 'Bruker SAINT'
_computing_data_collection 'Bruker SMART'
_computing_data_reduction 'Bruker SAINT'
_computing_molecular_graphics 'Bruker SHELXTL'
_computing_publication_material 'Bruker SHELXTL'
_computing_structure_refinement 'SHELXL-97 (Sheldrick, 2008)'
_computing_structure_solution 'SHELXS-97 (Sheldrick, 2008)'
_diffrn_ambient_temperature 150(2)
_diffrn_measured_fraction_theta_full 1.000
_diffrn_measured_fraction_theta_max 1.000
_diffrn_measurement_device_type 'BRUKER SMART APEXCCD area detector'
_diffrn_measurement_method 'omega scans'
_diffrn_radiation_monochromator graphite
_diffrn_radiation_source 'fine-focus sealed tube'
_diffrn_radiation_type MoK\a
_diffrn_radiation_wavelength 0.71073
_diffrn_reflns_av_R_equivalents 0.0414
_diffrn_reflns_av_sigmaI/netI 0.0340
_diffrn_reflns_limit_h_max 11
_diffrn_reflns_limit_h_min -11
_diffrn_reflns_limit_k_max 14
_diffrn_reflns_limit_k_min -14
_diffrn_reflns_limit_l_max 21
_diffrn_reflns_limit_l_min -21
_diffrn_reflns_number 14641
_diffrn_reflns_theta_full 27.50
_diffrn_reflns_theta_max 27.50
_diffrn_reflns_theta_min 2.25
_exptl_absorpt_coefficient_mu 0.100
_exptl_absorpt_correction_T_max 0.9754
_exptl_absorpt_correction_T_min 0.9516
_exptl_absorpt_correction_type multi-scan
_exptl_absorpt_process_details 'SADABS (Bruker, 2001)'
_exptl_crystal_colour colorless
_exptl_crystal_density_diffrn 1.375
_exptl_crystal_density_meas ?
_exptl_crystal_density_method 'not measured'
_exptl_crystal_description block
_exptl_crystal_F_000 712
_exptl_crystal_size_max 0.50
_exptl_crystal_size_mid 0.30
_exptl_crystal_size_min 0.25
_refine_diff_density_max 0.277
_refine_diff_density_min -0.162
_refine_diff_density_rms 0.041
_refine_ls_abs_structure_details 'Flack H D (1983), Acta Cryst. A39, 876-881'
_refine_ls_abs_structure_Flack 1.1(10)
_refine_ls_extinction_method none
_refine_ls_goodness_of_fit_ref 1.023
_refine_ls_hydrogen_treatment mixed
_refine_ls_matrix_type full
_refine_ls_number_parameters 219
_refine_ls_number_reflns 3708
_refine_ls_number_restraints 0
_refine_ls_restrained_S_all 1.023
_refine_ls_R_factor_all 0.0493
_refine_ls_R_factor_gt 0.0415
_refine_ls_shift/su_max 0.000
_refine_ls_shift/su_mean 0.000
_refine_ls_structure_factor_coef Fsqd
_refine_ls_weighting_details 'calc w=1/[\s^2^(Fo^2^)+(0.0572P)^2^+0.1453P] where P=(Fo^2^+2Fc^2^)/3'
_refine_ls_weighting_scheme calc
_refine_ls_wR_factor_gt 0.0976
_refine_ls_wR_factor_ref 0.1025
_reflns_number_gt 3267
_reflns_number_total 3708
_reflns_threshold_expression >2sigma(I)
_cod_data_source_file ol501011t_si_002.cif
_cod_data_source_block ic16143-1
_cod_depositor_comments
;
The following automatic conversions were performed:

'_symmetry_cell_setting' value 'Orthorhombic' changed to
'orthorhombic' according to
/usr/data/users/saulius/crontab/automatic-downloads/rss-feeds/ACS/lib/dictionaries/cif_core.dic
dictionary named 'cif_core.dic' version 2.4.2 from 2011-04-26.

Automatic conversion script
Id: cif_fix_values 2281 2013-09-26 08:29:07Z andrius 

 Adding full bibliography for 1515977--1515979.cif.

The following automatic conversions were performed:

'_exptl_crystal_density_meas' value 'not_measured' was changed to '?'
- the value is perceived as not measured.

Automatic conversion script
Id: cif_fix_values 3008 2015-01-20 13:52:24Z robertas 
;
_cod_original_sg_symbol_H-M P2(1)2(1)2(1)
_cod_database_code 1515977

loop_
_symmetry_equiv_pos_as_xyz
'x, y, z'
'-x+1/2, -y, z+1/2'
'-x, y+1/2, -z+1/2'
'x+1/2, -y+1/2, -z'

loop_
_atom_site_label
_atom_site_type_symbol
_atom_site_fract_x
_atom_site_fract_y
_atom_site_fract_z
_atom_site_U_iso_or_equiv
_atom_site_adp_type
_atom_site_occupancy
_atom_site_symmetry_multiplicity
_atom_site_calc_flag
_atom_site_refinement_flags
O1 O -0.42201(17) -0.22245(13) 0.40844(8) 0.0451(4) Uani 1 1 d .
O2 O 0.45689(16) 0.21983(15) 0.75866(10) 0.0538(4) Uani 1 1 d .
O3 O 0.04609(13) 0.26567(10) 0.75754(6) 0.0256(3) Uani 1 1 d .
H3 H -0.0064 0.2474 0.7978 0.038 Uiso 1 1 calc R
O4 O -0.03260(16) 0.27250(12) 0.55113(8) 0.0391(3) Uani 1 1 d .
O5 O -0.19457(16) 0.29773(12) 0.64478(9) 0.0401(3) Uani 1 1 d .
N1 N -0.09409(17) 0.23992(13) 0.61363(9) 0.0271(3) Uani 1 1 d .
C1 C -0.3310(2) -0.16119(16) 0.44664(10) 0.0326(4) Uani 1 1 d .
C2 C -0.1750(2) -0.15765(18) 0.42404(10) 0.0353(4) Uani 1 1 d .
H2 H -0.1412 -0.2082 0.3809 0.042 Uiso 1 1 calc R
C3 C -0.0781(2) -0.08509(18) 0.46246(10) 0.0338(4) Uani 1 1 d .
H3A H 0.0224 -0.0856 0.4448 0.041 Uiso 1 1 calc R
C4 C -0.11870(18) -0.00301(16) 0.53178(9) 0.0239(3) Uani 1 1 d .
H4 H -0.1495 0.0783 0.5083 0.029 Uiso 1 1 calc R
C5 C -0.25326(18) -0.05497(15) 0.57642(9) 0.0245(3) Uani 1 1 d .
H7 H -0.2228 -0.1347 0.6021 0.029 Uiso 1 1 calc R
C6 C -0.3785(2) -0.08293(18) 0.51696(11) 0.0322(4) Uani 1 1 d .
H8A H -0.4596 -0.1259 0.5461 0.039 Uiso 1 1 calc R
H8B H -0.4188 -0.0039 0.4962 0.039 Uiso 1 1 calc R
C7 C 0.00956(17) 0.02362(15) 0.59169(9) 0.0223(3) Uani 1 1 d .
H5 H 0.0241 -0.0552 0.6223 0.027 Uiso 1 1 calc R
C8 C 0.16081(19) 0.05200(18) 0.55368(11) 0.0309(4) Uani 1 1 d .
H6A H 0.1916 -0.0184 0.5193 0.037 Uiso 1 1 calc R
H6B H 0.1521 0.1260 0.5188 0.037 Uiso 1 1 calc R
C9 C 0.27885(19) 0.07484(18) 0.61797(12) 0.0340(4) Uani 1 1 d .
H9A H 0.3742 0.0947 0.5911 0.041 Uiso 1 1 calc R
H9B H 0.2934 -0.0019 0.6496 0.041 Uiso 1 1 calc R
C10 C 0.23807(19) 0.18118(16) 0.67632(10) 0.0273(4) Uani 1 1 d .
C11 C 0.3391(2) 0.16846(17) 0.75044(12) 0.0355(4) Uani 1 1 d .
C12 C 0.2669(2) 0.08475(18) 0.81123(12) 0.0389(5) Uani 1 1 d .
H12A H 0.2552 0.1276 0.8637 0.047 Uiso 1 1 calc R
H12B H 0.3276 0.0095 0.8196 0.047 Uiso 1 1 calc R
C13 C 0.1154(2) 0.05132(16) 0.77592(11) 0.0294(4) Uani 1 1 d .
H13A H 0.0384 0.0490 0.8186 0.035 Uiso 1 1 calc R
H13B H 0.1189 -0.0301 0.7486 0.035 Uiso 1 1 calc R
C14 C 0.08377(18) 0.15595(14) 0.71467(9) 0.0215(3) Uani 1 1 d .
C15 C -0.04303(18) 0.11869(14) 0.65514(9) 0.0203(3) Uani 1 1 d .
C16 C -0.17821(18) 0.06729(16) 0.69993(10) 0.0259(4) Uani 1 1 d .
H16A H -0.1476 -0.0065 0.7312 0.031 Uiso 1 1 calc R
H16B H -0.2143 0.1302 0.7387 0.031 Uiso 1 1 calc R
C17 C -0.30534(19) 0.03162(17) 0.64327(11) 0.0294(4) Uani 1 1 d .
H17A H -0.3848 -0.0093 0.6748 0.035 Uiso 1 1 calc R
H17B H -0.3477 0.1074 0.6188 0.035 Uiso 1 1 calc R
C18 C 0.2620(2) 0.30614(18) 0.63659(12) 0.0369(4) Uani 1 1 d .
H18A H 0.3687 0.3238 0.6337 0.055 Uiso 1 1 calc R
H18B H 0.2125 0.3704 0.6685 0.055 Uiso 1 1 calc R
H18C H 0.2203 0.3049 0.5819 0.055 Uiso 1 1 calc R

loop_
_atom_site_aniso_label
_atom_site_aniso_U_11
_atom_site_aniso_U_22
_atom_site_aniso_U_33
_atom_site_aniso_U_23
_atom_site_aniso_U_13
_atom_site_aniso_U_12
O1 0.0620(10) 0.0410(8) 0.0323(7) -0.0020(6) -0.0159(7) -0.0184(7)
O2 0.0350(8) 0.0650(10) 0.0614(10) -0.0040(8) -0.0140(8) -0.0143(7)
O3 0.0344(6) 0.0203(5) 0.0219(5) -0.0009(4) 0.0028(5) -0.0027(5)
O4 0.0517(8) 0.0315(7) 0.0341(7) 0.0130(6) -0.0018(7) -0.0034(6)
O5 0.0411(8) 0.0292(7) 0.0499(8) -0.0086(6) -0.0073(7) 0.0128(6)
N1 0.0325(8) 0.0201(7) 0.0288(7) -0.0009(6) -0.0081(6) 0.0012(6)
C1 0.0466(11) 0.0236(8) 0.0277(9) 0.0034(7) -0.0129(9) -0.0034(8)
C2 0.0467(11) 0.0347(10) 0.0245(8) -0.0081(8) -0.0051(8) 0.0069(9)
C3 0.0368(10) 0.0404(10) 0.0242(8) -0.0055(8) 0.0006(7) 0.0051(8)
C4 0.0272(8) 0.0232(8) 0.0214(8) 0.0000(6) -0.0014(6) 0.0016(7)
C5 0.0267(8) 0.0224(8) 0.0246(8) -0.0015(6) -0.0018(7) -0.0009(7)
C6 0.0318(10) 0.0308(9) 0.0341(9) -0.0020(8) -0.0074(8) -0.0035(8)
C7 0.0234(8) 0.0212(8) 0.0222(7) -0.0010(6) 0.0002(6) 0.0011(6)
C8 0.0259(9) 0.0369(10) 0.0298(9) -0.0079(8) 0.0061(7) 0.0006(7)
C9 0.0230(9) 0.0385(10) 0.0405(10) -0.0088(9) 0.0038(8) -0.0004(8)
C10 0.0234(8) 0.0284(9) 0.0301(9) -0.0020(7) 0.0005(7) -0.0040(7)
C11 0.0299(9) 0.0327(10) 0.0438(11) -0.0060(8) -0.0075(8) -0.0007(8)
C12 0.0440(11) 0.0314(10) 0.0413(11) 0.0032(8) -0.0215(9) -0.0032(9)
C13 0.0364(10) 0.0239(8) 0.0277(8) 0.0040(7) -0.0082(8) -0.0039(7)
C14 0.0249(8) 0.0185(7) 0.0212(7) 0.0002(6) -0.0021(6) -0.0020(6)
C15 0.0218(8) 0.0183(7) 0.0206(7) 0.0013(6) -0.0028(6) 0.0008(6)
C16 0.0260(8) 0.0290(8) 0.0227(8) -0.0047(7) 0.0039(7) -0.0031(7)
C17 0.0224(8) 0.0317(9) 0.0340(9) -0.0070(7) 0.0032(7) -0.0035(7)
C18 0.0382(10) 0.0366(10) 0.0358(10) 0.0029(8) 0.0055(9) -0.0142(9)

loop_
_atom_type_symbol
_atom_type_description
_atom_type_scat_dispersion_real
_atom_type_scat_dispersion_imag
_atom_type_scat_source
C C 0.0033 0.0016 'International Tables Vol C Tables 4.2.6.8 and 6.1.1.4'
H H 0.0000 0.0000 'International Tables Vol C Tables 4.2.6.8 and 6.1.1.4'
N N 0.0061 0.0033 'International Tables Vol C Tables 4.2.6.8 and 6.1.1.4'
O O 0.0106 0.0060 'International Tables Vol C Tables 4.2.6.8 and 6.1.1.4'

loop_
_geom_angle_atom_site_label_1
_geom_angle_atom_site_label_2
_geom_angle_atom_site_label_3
_geom_angle
O5 N1 O4 123.15(15)
O5 N1 C15 117.91(14)
O4 N1 C15 118.94(14)
O1 C1 C2 121.69(18)
O1 C1 C6 120.91(18)
C2 C1 C6 117.36(16)
C3 C2 C1 121.60(17)
C2 C3 C4 123.71(18)
C3 C4 C5 110.28(14)
C3 C4 C7 114.80(14)
C5 C4 C7 110.48(13)
C17 C5 C4 111.68(14)
C17 C5 C6 111.28(14)
C4 C5 C6 110.28(13)
C1 C6 C5 113.67(15)
C8 C7 C15 114.74(13)
C8 C7 C4 115.90(13)
C15 C7 C4 109.33(12)
C9 C8 C7 111.43(14)
C8 C9 C10 113.04(14)
C18 C10 C11 110.02(15)
C18 C10 C9 110.97(15)
C11 C10 C9 107.00(14)
C18 C10 C14 117.45(15)
C11 C10 C14 100.81(13)
C9 C10 C14 109.71(13)
O2 C11 C12 125.68(18)
O2 C11 C10 124.81(18)
C12 C11 C10 109.50(14)
C11 C12 C13 105.81(14)
C12 C13 C14 104.02(14)
O3 C14 C13 109.10(13)
O3 C14 C10 105.70(13)
C13 C14 C10 103.43(13)
O3 C14 C15 110.85(12)
C13 C14 C15 111.09(13)
C10 C14 C15 116.20(13)
C16 C15 C7 109.35(13)
C16 C15 N1 106.66(13)
C7 C15 N1 110.65(12)
C16 C15 C14 111.67(12)
C7 C15 C14 112.18(13)
N1 C15 C14 106.15(12)
C17 C16 C15 112.92(13)
C5 C17 C16 111.75(14)

loop_
_geom_bond_atom_site_label_1
_geom_bond_atom_site_label_2
_geom_bond_distance
O1 C1 1.228(2)
O2 C11 1.204(2)
O3 C14 1.4237(19)
O4 N1 1.2251(19)
O5 N1 1.2142(19)
N1 C15 1.550(2)
C1 C2 1.454(3)
C1 C6 1.501(2)
C2 C3 1.334(3)
C3 C4 1.496(2)
C4 C5 1.526(2)
C4 C7 1.549(2)
C5 C17 1.523(2)
C5 C6 1.527(2)
C7 C8 1.530(2)
C7 C15 1.544(2)
C8 C9 1.524(3)
C9 C10 1.546(2)
C10 C18 1.518(2)
C10 C11 1.533(2)
C10 C14 1.551(2)
C11 C12 1.501(3)
C12 C13 1.527(3)
C13 C14 1.546(2)
C14 C15 1.560(2)
C15 C16 1.529(2)
C16 C17 1.529(2)
